data_7112468
loop_
_publ_author_name
'Cid, Juan-Jos\'e'
'Mohanraj, John'
'Mohankumar, Meera'
'Holler, Michel'
'Accorsi, Gianluca'
'Brelot, Lydia'
'Nierengarten, Iwona'
'Moudam, Omar'
'Kaeser, Adrien'
'Delavaux-Nicot, B\'eatrice'
'Armaroli, Nicola'
'Nierengarten, Jean-Fran\,cois'

_publ_section_title
;
 A stable and strongly luminescent dinuclear Cu(I) helical complex
 prepared from 2-diphenylphosphino-6-methylpyridine.
;
_journal_issue 9
_journal_name_full 'Chemical communications (Cambridge, England)'
_journal_page_first 859
_journal_page_last 861
_journal_paper_doi 10.1039/c2cc37873f
_journal_volume 49
_journal_year 2013
_chemical_formula_moiety 'C56 H51 Cu2 N4 P3, 2(B F4), 2(C H2 Cl2)'
_chemical_formula_sum 'C58 H55 B2 Cl4 Cu2 F8 N4 P3'
_chemical_formula_weight 1343.47
_chemical_name_systematic
;
?
;
_space_group_IT_number 14
_symmetry_cell_setting monoclinic
_symmetry_space_group_name_Hall '-P 2ybc'
_symmetry_space_group_name_H-M 'P 1 21/c 1'
_atom_sites_solution_hydrogens geom
_atom_sites_solution_primary direct
_atom_sites_solution_secondary difmap
_audit_creation_method SHELXL-97
_cell_angle_alpha 90.00
_cell_angle_beta 94.614(2)
_cell_angle_gamma 90.00
_cell_formula_units_Z 4
_cell_length_a 20.8139(5)
_cell_length_b 12.7855(4)
_cell_length_c 21.9411(5)
_cell_measurement_reflns_used 19918
_cell_measurement_temperature 173(2)
_cell_measurement_theta_max 27.485
_cell_measurement_theta_min 0.998
_cell_volume 5820.0(3)
_computing_cell_refinement 'Denzo (Nonius B.V., 1998)'
_computing_data_collection 'Collect (Nonius B.V., 1998)'
_computing_data_reduction 'Denzo (Nonius B.V., 1998)'
_computing_molecular_graphics 'PLATON 98 (Spek, 1998)'
_computing_publication_material 'SHELXL-97 (Sheldrick, 1997)'
_computing_structure_refinement 'SHELXL-97 (Sheldrick, 2008)'
_computing_structure_solution 'SHELXS-97 (Sheldrick, 1997)'
_diffrn_ambient_temperature 173(2)
_diffrn_measured_fraction_theta_full 0.999
_diffrn_measured_fraction_theta_max 0.999
_diffrn_measurement_device_type KappaCCD
_diffrn_measurement_method 'phi and omega scans'
_diffrn_radiation_monochromator graphite
_diffrn_radiation_source 'fine-focus sealed tube'
_diffrn_radiation_type MoK\a
_diffrn_radiation_wavelength 0.71073
_diffrn_reflns_av_R_equivalents 0.0652
_diffrn_reflns_av_sigmaI/netI 0.0971
_diffrn_reflns_limit_h_max 20
_diffrn_reflns_limit_h_min -26
_diffrn_reflns_limit_k_max 14
_diffrn_reflns_limit_k_min -16
_diffrn_reflns_limit_l_max 28
_diffrn_reflns_limit_l_min -28
_diffrn_reflns_number 32994
_diffrn_reflns_theta_full 27.44
_diffrn_reflns_theta_max 27.44
_diffrn_reflns_theta_min 1.84
_exptl_absorpt_coefficient_mu 1.066
_exptl_absorpt_correction_T_max 0.93333
_exptl_absorpt_correction_T_min 0.82338
_exptl_absorpt_correction_type multi-scan
_exptl_absorpt_process_details 'MULscanABS in PLATON (Spek, 2003)'
_exptl_crystal_colour colorless
_exptl_crystal_density_diffrn 1.533
_exptl_crystal_density_method 'not measured'
_exptl_crystal_description block
_exptl_crystal_F_000 2736
_exptl_crystal_size_max 0.18
_exptl_crystal_size_mid 0.15
_exptl_crystal_size_min 0.07
_refine_diff_density_max 1.395
_refine_diff_density_min -0.998
_refine_diff_density_rms 0.190
_refine_ls_extinction_method none
_refine_ls_goodness_of_fit_ref 1.060
_refine_ls_hydrogen_treatment constr
_refine_ls_matrix_type full
_refine_ls_number_parameters 734
_refine_ls_number_reflns 13271
_refine_ls_number_restraints 0
_refine_ls_restrained_S_all 1.060
_refine_ls_R_factor_all 0.1122
_refine_ls_R_factor_gt 0.0599
_refine_ls_shift/su_max 0.000
_refine_ls_shift/su_mean 0.000
_refine_ls_structure_factor_coef Fsqd
_refine_ls_weighting_details 'calc w=1/[\s^2^(Fo^2^)+(0.0698P)^2^+1.4548P] where P=(Fo^2^+2Fc^2^)/3'
_refine_ls_weighting_scheme calc
_refine_ls_wR_factor_gt 0.1274
_refine_ls_wR_factor_ref 0.1537
_reflns_number_gt 8524
_reflns_number_total 13271
_reflns_threshold_expression I>2\s(I)
_cod_duplicate_entry 7108780
_cod_data_source_file c2cc37873f.txt
_cod_data_source_block nieren4
_cod_depositor_comments
;
The following automatic conversions were performed:

'_symmetry_cell_setting' value 'Monoclinic' changed to 'monoclinic'
according to
/usr/data/users/saulius/automatic-downloads/retrospective/RSC/lib/dictionaries/cif_core.dic
dictionary named 'cif_core.dic' version 2.4.2 from 2011-04-26.

Automatic conversion script
Id: cif_fix_values 2281 2013-09-26 08:29:07Z andrius 
;
_cod_original_sg_symbol_H-M 'P 21/c'
_cod_database_code 7112468

loop_
_symmetry_equiv_pos_as_xyz
'x, y, z'
'-x, y+1/2, -z+1/2'
'-x, -y, -z'
'x, -y-1/2, z-1/2'

loop_
_atom_site_label
_atom_site_type_symbol
_atom_site_fract_x
_atom_site_fract_y
_atom_site_fract_z
_atom_site_U_iso_or_equiv
_atom_site_adp_type
_atom_site_occupancy
_atom_site_symmetry_multiplicity
_atom_site_calc_flag
_atom_site_refinement_flags
C1 C 0.37103(16) -0.0896(3) -0.05178(17) 0.0201(8) Uani 1 1 d .
C2 C 0.42695(17) -0.1472(3) -0.04456(18) 0.0259(9) Uani 1 1 d .
H2 H 0.4498 -0.1529 -0.0054 0.031 Uiso 1 1 calc R
C3 C 0.44989(18) -0.1968(3) -0.0946(2) 0.0318(10) Uani 1 1 d .
H3 H 0.4880 -0.2379 -0.0902 0.038 Uiso 1 1 calc R
C4 C 0.41652(18) -0.1856(3) -0.15052(19) 0.0324(10) Uani 1 1 d .
H4 H 0.4321 -0.2173 -0.1856 0.039 Uiso 1 1 calc R
C5 C 0.35933(18) -0.1273(3) -0.15604(18) 0.0269(9) Uani 1 1 d .
C6 C 0.3219(2) -0.1164(4) -0.21668(18) 0.0403(11) Uani 1 1 d .
H6A H 0.2757 -0.1171 -0.2110 0.060 Uiso 1 1 calc R
H6B H 0.3323 -0.1747 -0.2431 0.060 Uiso 1 1 calc R
H6C H 0.3333 -0.0502 -0.2357 0.060 Uiso 1 1 calc R
C7 C 0.36811(16) 0.1131(3) 0.00156(17) 0.0216(8) Uani 1 1 d .
C8 C 0.41125(17) 0.1377(3) -0.04166(18) 0.0275(9) Uani 1 1 d .
H8 H 0.4239 0.0852 -0.0689 0.033 Uiso 1 1 calc R
C9 C 0.43589(19) 0.2382(3) -0.0454(2) 0.0333(10) Uani 1 1 d .
H9 H 0.4639 0.2548 -0.0762 0.040 Uiso 1 1 calc R
C10 C 0.4199(2) 0.3132(3) -0.0049(2) 0.0375(11) Uani 1 1 d .
H10 H 0.4380 0.3813 -0.0067 0.045 Uiso 1 1 calc R
C11 C 0.3772(2) 0.2900(3) 0.0391(2) 0.0373(11) Uani 1 1 d .
H11 H 0.3662 0.3424 0.0672 0.045 Uiso 1 1 calc R
C12 C 0.35105(18) 0.1914(3) 0.04184(19) 0.0294(9) Uani 1 1 d .
H12 H 0.3212 0.1763 0.0712 0.035 Uiso 1 1 calc R
C13 C 0.38413(17) -0.0674(3) 0.07828(16) 0.0229(8) Uani 1 1 d .
C14 C 0.44051(17) -0.0176(3) 0.10215(18) 0.0267(9) Uani 1 1 d .
H14 H 0.4539 0.0457 0.0843 0.032 Uiso 1 1 calc R
C15 C 0.47681(19) -0.0601(4) 0.1514(2) 0.0374(11) Uani 1 1 d .
H15 H 0.5148 -0.0254 0.1675 0.045 Uiso 1 1 calc R
C16 C 0.4587(2) -0.1523(4) 0.17766(19) 0.0399(11) Uani 1 1 d .
H16 H 0.4840 -0.1810 0.2116 0.048 Uiso 1 1 calc R
C17 C 0.4033(2) -0.2029(4) 0.1541(2) 0.0399(11) Uani 1 1 d .
H17 H 0.3911 -0.2677 0.1710 0.048 Uiso 1 1 calc R
C18 C 0.36574(19) -0.1589(3) 0.10606(18) 0.0306(10) Uani 1 1 d .
H18 H 0.3265 -0.1919 0.0917 0.037 Uiso 1 1 calc R
C19 C 0.21145(16) 0.1929(3) -0.05492(17) 0.0222(8) Uani 1 1 d .
C20 C 0.20995(18) 0.2979(3) -0.04285(19) 0.0274(9) Uani 1 1 d .
H20 H 0.1849 0.3243 -0.0120 0.033 Uiso 1 1 calc R
C21 C 0.24564(19) 0.3651(3) -0.0765(2) 0.0359(10) Uani 1 1 d .
H21 H 0.2455 0.4382 -0.0690 0.043 Uiso 1 1 calc R
C22 C 0.2810(2) 0.3242(3) -0.1206(2) 0.0383(11) Uani 1 1 d .
H22 H 0.3054 0.3694 -0.1442 0.046 Uiso 1 1 calc R
C23 C 0.28149(19) 0.2175(3) -0.13118(19) 0.0302(9) Uani 1 1 d .
C24 C 0.3209(2) 0.1717(4) -0.1792(2) 0.0420(11) Uani 1 1 d .
H24A H 0.3279 0.0970 -0.1711 0.063 Uiso 1 1 calc R
H24B H 0.3626 0.2075 -0.1782 0.063 Uiso 1 1 calc R
H24C H 0.2978 0.1807 -0.2196 0.063 Uiso 1 1 calc R
C25 C 0.09391(16) 0.0828(3) -0.07343(16) 0.0196(8) Uani 1 1 d .
C26 C 0.08138(17) 0.1529(3) -0.12052(17) 0.0264(9) Uani 1 1 d .
H26 H 0.1089 0.2115 -0.1241 0.032 Uiso 1 1 calc R
C27 C 0.02873(19) 0.1385(3) -0.16300(18) 0.0332(10) Uani 1 1 d .
H27 H 0.0208 0.1865 -0.1958 0.040 Uiso 1 1 calc R
C28 C -0.01211(19) 0.0541(4) -0.1575(2) 0.0363(11) Uani 1 1 d .
H28 H -0.0474 0.0429 -0.1870 0.044 Uiso 1 1 calc R
C29 C -0.00103(19) -0.0138(4) -0.1088(2) 0.0367(11) Uani 1 1 d .
H29 H -0.0297 -0.0705 -0.1041 0.044 Uiso 1 1 calc R
C30 C 0.05160(17) 0.0001(3) -0.06670(19) 0.0257(9) Uani 1 1 d .
H30 H 0.0588 -0.0469 -0.0333 0.031 Uiso 1 1 calc R
C31 C 0.13093(17) 0.1695(3) 0.04421(17) 0.0218(8) Uani 1 1 d .
C32 C 0.07773(18) 0.2347(3) 0.03358(19) 0.0280(9) Uani 1 1 d .
H32 H 0.0577 0.2418 -0.0067 0.034 Uiso 1 1 calc R
C33 C 0.0538(2) 0.2894(3) 0.0814(2) 0.0367(11) Uani 1 1 d .
H33 H 0.0181 0.3352 0.0736 0.044 Uiso 1 1 calc R
C34 C 0.08149(19) 0.2778(3) 0.1399(2) 0.0374(11) Uani 1 1 d .
H34 H 0.0642 0.3144 0.1726 0.045 Uiso 1 1 calc R
C35 C 0.1341(2) 0.2134(4) 0.1518(2) 0.0387(11) Uani 1 1 d .
H35 H 0.1533 0.2061 0.1924 0.046 Uiso 1 1 calc R
C36 C 0.15893(18) 0.1593(3) 0.10398(18) 0.0300(9) Uani 1 1 d .
H36 H 0.1953 0.1150 0.1120 0.036 Uiso 1 1 calc R
C37 C 0.15247(17) -0.1740(3) -0.12102(16) 0.0218(8) Uani 1 1 d .
C38 C 0.10287(18) -0.2364(3) -0.14616(18) 0.0318(10) Uani 1 1 d .
H38 H 0.0901 -0.2974 -0.1256 0.038 Uiso 1 1 calc R
C39 C 0.0723(2) -0.2075(4) -0.20224(19) 0.0397(11) Uani 1 1 d .
H39 H 0.0384 -0.2491 -0.2209 0.048 Uiso 1 1 calc R
C40 C 0.09131(19) -0.1189(4) -0.23023(18) 0.0367(11) Uani 1 1 d .
H40 H 0.0696 -0.0972 -0.2678 0.044 Uiso 1 1 calc R
C41 C 0.14240(18) -0.0603(3) -0.20385(17) 0.0271(9) Uani 1 1 d .
C42 C 0.1650(2) 0.0370(4) -0.23437(19) 0.0379(11) Uani 1 1 d .
H42A H 0.1683 0.0945 -0.2048 0.057 Uiso 1 1 calc R
H42B H 0.1340 0.0556 -0.2687 0.057 Uiso 1 1 calc R
H42C H 0.2073 0.0241 -0.2495 0.057 Uiso 1 1 calc R
C43 C 0.14070(16) -0.2881(3) -0.00816(16) 0.0202(8) Uani 1 1 d .
C44 C 0.13568(18) -0.3945(3) -0.02129(19) 0.0284(9) Uani 1 1 d .
H44 H 0.1603 -0.4239 -0.0517 0.034 Uiso 1 1 calc R
C45 C 0.0952(2) -0.4576(3) 0.0095(2) 0.0364(10) Uani 1 1 d .
H45 H 0.0917 -0.5300 -0.0001 0.044 Uiso 1 1 calc R
C46 C 0.05989(19) -0.4162(3) 0.0542(2) 0.0358(11) Uani 1 1 d .
H46 H 0.0330 -0.4603 0.0760 0.043 Uiso 1 1 calc R
C47 C 0.06339(18) -0.3107(3) 0.06728(18) 0.0289(9) Uani 1 1 d .
H47 H 0.0385 -0.2820 0.0976 0.035 Uiso 1 1 calc R
C48 C 0.10345(17) -0.2463(3) 0.03603(17) 0.0239(9) Uani 1 1 d .
H48 H 0.1055 -0.1736 0.0448 0.029 Uiso 1 1 calc R
C49 C 0.25805(17) -0.2937(3) -0.06703(17) 0.0219(8) Uani 1 1 d .
C50 C 0.30235(19) -0.3296(3) -0.02121(19) 0.0319(10) Uani 1 1 d .
H50 H 0.2987 -0.3075 0.0197 0.038 Uiso 1 1 calc R
C51 C 0.3516(2) -0.3965(3) -0.0337(2) 0.0395(11) Uani 1 1 d .
H51 H 0.3815 -0.4201 -0.0016 0.047 Uiso 1 1 calc R
C52 C 0.3573(2) -0.4290(3) -0.0928(2) 0.0399(12) Uani 1 1 d .
H52 H 0.3917 -0.4738 -0.1019 0.048 Uiso 1 1 calc R
C53 C 0.3133(2) -0.3966(3) -0.1381(2) 0.0454(12) Uani 1 1 d .
H53 H 0.3168 -0.4200 -0.1788 0.054 Uiso 1 1 calc R
C54 C 0.2634(2) -0.3298(3) -0.12574(18) 0.0335(10) Uani 1 1 d .
H54 H 0.2328 -0.3088 -0.1578 0.040 Uiso 1 1 calc R
C55 C 0.2041(2) -0.1111(3) 0.1443(2) 0.0320(10) Uani 1 1 d .
C56 C 0.1940(3) -0.1425(4) 0.2071(2) 0.0605(15) Uani 1 1 d .
H56A H 0.2353 -0.1638 0.2281 0.091 Uiso 1 1 calc R
H56B H 0.1638 -0.2014 0.2062 0.091 Uiso 1 1 calc R
H56C H 0.1763 -0.0835 0.2288 0.091 Uiso 1 1 calc R
C57 C 0.2797(3) 0.5091(4) 0.1105(3) 0.082(2) Uani 1 1 d .
H57A H 0.2830 0.5136 0.0658 0.099 Uiso 1 1 calc R
H57B H 0.3240 0.5105 0.1306 0.099 Uiso 1 1 calc R
C58 C 0.3858(3) 0.1065(4) 0.2347(2) 0.0591(15) Uani 1 1 d .
H58A H 0.3941 0.1109 0.2797 0.071 Uiso 1 1 calc R
H58B H 0.4090 0.0446 0.2205 0.071 Uiso 1 1 calc R
B1 B 0.0775(2) 0.0408(4) 0.3217(2) 0.0368(12) Uani 1 1 d .
B2 B 0.5270(3) 0.0136(5) 0.3444(3) 0.0481(15) Uani 1 1 d .
N1 N 0.33669(13) -0.0803(2) -0.10729(14) 0.0211(7) Uani 1 1 d .
N2 N 0.24683(14) 0.1515(2) -0.09854(14) 0.0221(7) Uani 1 1 d .
N3 N 0.17273(14) -0.0869(2) -0.14935(13) 0.0225(7) Uani 1 1 d .
N4 N 0.21219(15) -0.0867(3) 0.09622(15) 0.0265(7) Uani 1 1 d .
F1 F 0.06240(18) 0.1216(3) 0.28297(15) 0.0857(12) Uani 1 1 d .
F2 F 0.09100(17) 0.0797(3) 0.37974(13) 0.0765(10) Uani 1 1 d .
F3 F 0.12960(19) -0.0099(3) 0.3047(2) 0.1211(17) Uani 1 1 d .
F4 F 0.02680(16) -0.0283(3) 0.32164(16) 0.0767(10) Uani 1 1 d .
F5 F 0.47821(16) 0.0847(3) 0.35215(18) 0.0835(11) Uani 1 1 d .
F6 F 0.5574(2) 0.0430(4) 0.29503(19) 0.1177(16) Uani 1 1 d .
F7 F 0.5680(2) 0.0191(4) 0.3943(2) 0.1300(18) Uani 1 1 d .
F8 F 0.50092(19) -0.0828(3) 0.3360(2) 0.1007(14) Uani 1 1 d .
P1 P 0.33622(4) -0.01877(8) 0.01052(4) 0.0200(2) Uani 1 1 d .
P2 P 0.16361(4) 0.09528(8) -0.01734(4) 0.0192(2) Uani 1 1 d .
P3 P 0.19557(4) -0.20216(7) -0.04637(4) 0.0186(2) Uani 1 1 d .
Cl1 Cl 0.23759(7) 0.61861(10) 0.13420(6) 0.0583(4) Uani 1 1 d .
Cl2 Cl 0.24457(10) 0.39332(12) 0.12668(9) 0.0940(6) Uani 1 1 d .
Cl3 Cl 0.30262(8) 0.09105(14) 0.21561(7) 0.0834(5) Uani 1 1 d .
Cl4 Cl 0.41541(6) 0.21934(12) 0.20133(6) 0.0579(4) Uani 1 1 d .
Cu1 Cu 0.24929(2) -0.00550(4) -0.11102(2) 0.02270(13) Uani 1 1 d .
Cu2 Cu 0.22604(2) -0.05081(3) 0.007836(19) 0.01853(12) Uani 1 1 d .

loop_
_atom_site_aniso_label
_atom_site_aniso_U_11
_atom_site_aniso_U_22
_atom_site_aniso_U_33
_atom_site_aniso_U_23
_atom_site_aniso_U_13
_atom_site_aniso_U_12
C1 0.0162(17) 0.0177(19) 0.027(2) -0.0016(16) 0.0039(16) -0.0068(15)
C2 0.0188(18) 0.026(2) 0.033(2) -0.0001(18) 0.0007(17) -0.0013(17)
C3 0.0190(19) 0.029(2) 0.048(3) -0.005(2) 0.0073(19) 0.0033(18)
C4 0.024(2) 0.036(3) 0.038(2) -0.014(2) 0.0123(19) -0.0023(19)
C5 0.025(2) 0.027(2) 0.029(2) -0.0083(18) 0.0087(17) -0.0059(18)
C6 0.035(2) 0.057(3) 0.029(2) -0.016(2) 0.0038(19) 0.000(2)
C7 0.0181(18) 0.020(2) 0.026(2) 0.0020(17) -0.0048(16) -0.0025(16)
C8 0.026(2) 0.023(2) 0.034(2) 0.0027(19) 0.0002(18) -0.0016(17)
C9 0.027(2) 0.031(2) 0.042(3) 0.007(2) 0.0044(19) -0.0054(19)
C10 0.032(2) 0.021(2) 0.057(3) 0.006(2) -0.006(2) -0.0030(19)
C11 0.035(2) 0.024(2) 0.052(3) -0.009(2) -0.005(2) 0.006(2)
C12 0.0233(19) 0.027(2) 0.038(2) -0.0018(19) -0.0001(18) 0.0010(18)
C13 0.0227(19) 0.025(2) 0.0209(19) -0.0005(17) 0.0040(16) 0.0032(17)
C14 0.0202(19) 0.029(2) 0.031(2) -0.0021(18) -0.0012(17) -0.0018(17)
C15 0.024(2) 0.051(3) 0.036(2) -0.006(2) -0.0071(19) 0.002(2)
C16 0.038(2) 0.052(3) 0.028(2) 0.009(2) -0.005(2) 0.011(2)
C17 0.045(3) 0.035(3) 0.039(3) 0.015(2) 0.003(2) 0.005(2)
C18 0.029(2) 0.029(2) 0.033(2) 0.0034(19) -0.0053(18) -0.0057(18)
C19 0.0153(17) 0.023(2) 0.028(2) 0.0036(17) 0.0012(16) 0.0016(16)
C20 0.0230(19) 0.021(2) 0.038(2) 0.0000(19) 0.0056(18) -0.0014(17)
C21 0.034(2) 0.020(2) 0.055(3) 0.006(2) 0.009(2) 0.0006(19)
C22 0.040(2) 0.022(2) 0.055(3) 0.008(2) 0.020(2) 0.0006(19)
C23 0.030(2) 0.030(2) 0.032(2) 0.0094(19) 0.0099(18) 0.0021(18)
C24 0.052(3) 0.031(3) 0.046(3) 0.008(2) 0.023(2) -0.003(2)
C25 0.0162(17) 0.021(2) 0.0215(19) -0.0028(16) 0.0007(15) 0.0034(16)
C26 0.0232(19) 0.025(2) 0.031(2) 0.0022(18) -0.0016(17) 0.0002(17)
C27 0.030(2) 0.041(3) 0.027(2) 0.004(2) -0.0072(18) 0.010(2)
C28 0.026(2) 0.047(3) 0.034(2) -0.009(2) -0.0121(19) 0.003(2)
C29 0.022(2) 0.037(3) 0.051(3) -0.006(2) 0.003(2) -0.0046(19)
C30 0.0204(19) 0.023(2) 0.034(2) 0.0024(18) 0.0019(17) 0.0000(17)
C31 0.0205(18) 0.019(2) 0.026(2) -0.0010(17) 0.0021(16) -0.0022(16)
C32 0.025(2) 0.025(2) 0.035(2) 0.0019(19) 0.0044(18) 0.0009(17)
C33 0.030(2) 0.030(2) 0.051(3) -0.010(2) 0.011(2) -0.0017(19)
C34 0.032(2) 0.036(3) 0.046(3) -0.023(2) 0.015(2) -0.012(2)
C35 0.041(3) 0.045(3) 0.030(2) -0.012(2) 0.003(2) -0.005(2)
C36 0.026(2) 0.030(2) 0.034(2) -0.0079(19) 0.0000(18) 0.0011(18)
C37 0.0210(18) 0.023(2) 0.0218(19) 0.0005(17) 0.0017(16) 0.0048(16)
C38 0.029(2) 0.033(2) 0.032(2) -0.002(2) -0.0020(19) -0.0029(19)
C39 0.029(2) 0.060(3) 0.028(2) -0.010(2) -0.0087(19) -0.009(2)
C40 0.030(2) 0.057(3) 0.021(2) -0.003(2) -0.0086(18) 0.010(2)
C41 0.026(2) 0.034(2) 0.022(2) 0.0009(18) 0.0013(17) 0.0135(18)
C42 0.042(3) 0.047(3) 0.024(2) 0.007(2) 0.001(2) 0.009(2)
C43 0.0198(18) 0.019(2) 0.0209(19) -0.0004(16) -0.0015(15) -0.0013(16)
C44 0.028(2) 0.023(2) 0.035(2) -0.0015(18) 0.0061(18) 0.0011(17)
C45 0.035(2) 0.027(2) 0.049(3) -0.003(2) 0.009(2) -0.006(2)
C46 0.025(2) 0.035(3) 0.049(3) 0.010(2) 0.009(2) -0.0054(19)
C47 0.024(2) 0.033(2) 0.031(2) -0.0018(19) 0.0070(17) 0.0013(18)
C48 0.0215(19) 0.022(2) 0.028(2) -0.0016(17) 0.0000(17) 0.0029(16)
C49 0.0221(18) 0.0147(19) 0.029(2) -0.0001(17) 0.0054(17) 0.0005(16)
C50 0.032(2) 0.027(2) 0.036(2) -0.0086(19) -0.0056(19) 0.0055(19)
C51 0.029(2) 0.028(2) 0.059(3) -0.003(2) -0.009(2) 0.003(2)
C52 0.028(2) 0.022(2) 0.072(3) 0.000(2) 0.018(2) 0.0014(19)
C53 0.062(3) 0.030(3) 0.047(3) 0.002(2) 0.025(3) 0.011(2)
C54 0.045(3) 0.031(2) 0.025(2) 0.0007(19) 0.0053(19) 0.009(2)
C55 0.035(2) 0.029(2) 0.032(2) 0.001(2) 0.0027(19) 0.0005(19)
C56 0.087(4) 0.064(4) 0.032(3) 0.016(3) 0.012(3) 0.008(3)
C57 0.092(5) 0.049(4) 0.113(6) 0.002(4) 0.052(4) 0.006(3)
C58 0.064(3) 0.060(4) 0.055(3) 0.003(3) 0.019(3) 0.015(3)
B1 0.037(3) 0.033(3) 0.040(3) -0.001(3) -0.004(2) 0.004(2)
B2 0.042(3) 0.045(4) 0.058(4) -0.001(3) 0.004(3) -0.003(3)
N1 0.0175(15) 0.0221(17) 0.0247(17) -0.0027(14) 0.0068(13) -0.0034(13)
N2 0.0201(15) 0.0219(17) 0.0242(16) 0.0058(14) 0.0016(13) 0.0008(14)
N3 0.0231(16) 0.0254(18) 0.0187(16) -0.0022(14) 0.0000(13) 0.0060(14)
N4 0.0293(18) 0.0277(19) 0.0221(18) 0.0005(15) -0.0001(15) -0.0045(15)
F1 0.114(3) 0.059(2) 0.077(2) 0.0281(19) -0.035(2) -0.016(2)
F2 0.106(3) 0.077(2) 0.0431(18) -0.0064(16) -0.0105(18) -0.026(2)
F3 0.085(3) 0.100(3) 0.187(5) -0.035(3) 0.063(3) 0.025(2)
F4 0.073(2) 0.061(2) 0.093(3) 0.0039(19) -0.011(2) -0.0252(18)
F5 0.063(2) 0.069(2) 0.118(3) -0.011(2) 0.005(2) 0.0154(18)
F6 0.137(4) 0.124(4) 0.102(3) -0.014(3) 0.071(3) -0.060(3)
F7 0.126(4) 0.128(4) 0.123(4) 0.011(3) -0.072(3) 0.016(3)
F8 0.115(3) 0.055(2) 0.140(4) -0.028(2) 0.060(3) -0.036(2)
P1 0.0177(5) 0.0206(5) 0.0213(5) -0.0001(4) -0.0003(4) -0.0007(4)
P2 0.0176(4) 0.0179(5) 0.0221(5) 0.0010(4) 0.0007(4) -0.0001(4)
P3 0.0185(5) 0.0179(5) 0.0190(5) -0.0012(4) -0.0002(4) -0.0001(4)
Cl1 0.0730(9) 0.0471(8) 0.0536(8) -0.0030(6) -0.0026(7) 0.0124(7)
Cl2 0.1304(15) 0.0485(9) 0.1137(14) -0.0198(9) 0.0750(12) -0.0200(9)
Cl3 0.0867(11) 0.0943(13) 0.0651(10) 0.0053(9) -0.0190(9) -0.0422(10)
Cl4 0.0528(7) 0.0772(10) 0.0450(7) -0.0065(7) 0.0112(6) -0.0065(7)
Cu1 0.0235(2) 0.0228(3) 0.0219(2) 0.0017(2) 0.00234(19) 0.0010(2)
Cu2 0.0182(2) 0.0186(3) 0.0186(2) 0.00048(19) 0.00014(18) 0.00026(19)

loop_
_atom_type_symbol
_atom_type_description
_atom_type_scat_dispersion_real
_atom_type_scat_dispersion_imag
_atom_type_scat_source
C C 0.0033 0.0016 'International Tables Vol C Tables 4.2.6.8 and 6.1.1.4'
H H 0.0000 0.0000 'International Tables Vol C Tables 4.2.6.8 and 6.1.1.4'
B B 0.0013 0.0007 'International Tables Vol C Tables 4.2.6.8 and 6.1.1.4'
N N 0.0061 0.0033 'International Tables Vol C Tables 4.2.6.8 and 6.1.1.4'
F F 0.0171 0.0103 'International Tables Vol C Tables 4.2.6.8 and 6.1.1.4'
P P 0.1023 0.0942 'International Tables Vol C Tables 4.2.6.8 and 6.1.1.4'
Cl Cl 0.1484 0.1585 'International Tables Vol C Tables 4.2.6.8 and 6.1.1.4'
Cu Cu 0.3201 1.2651 'International Tables Vol C Tables 4.2.6.8 and 6.1.1.4'

loop_
_geom_angle_atom_site_label_1
_geom_angle_atom_site_label_2
_geom_angle_atom_site_label_3
_geom_angle
N1 C1 C2 121.7(3)
N1 C1 P1 114.3(3)
C2 C1 P1 124.0(3)
C1 C2 C3 119.7(4)
C1 C2 H2 120.1
C3 C2 H2 120.1
C4 C3 C2 118.7(4)
C4 C3 H3 120.7
C2 C3 H3 120.7
C3 C4 C5 120.0(4)
C3 C4 H4 120.0
C5 C4 H4 120.0
N1 C5 C4 121.2(4)
N1 C5 C6 118.5(3)
C4 C5 C6 120.3(4)
C5 C6 H6A 109.5
C5 C6 H6B 109.5
H6A C6 H6B 109.5
C5 C6 H6C 109.5
H6A C6 H6C 109.5
H6B C6 H6C 109.5
C8 C7 C12 118.6(4)
C8 C7 P1 122.7(3)
C12 C7 P1 118.6(3)
C9 C8 C7 120.7(4)
C9 C8 H8 119.6
C7 C8 H8 119.6
C10 C9 C8 120.0(4)
C10 C9 H9 120.0
C8 C9 H9 120.0
C9 C10 C11 120.2(4)
C9 C10 H10 119.9
C11 C10 H10 119.9
C12 C11 C10 120.0(4)
C12 C11 H11 120.0
C10 C11 H11 120.0
C11 C12 C7 120.4(4)
C11 C12 H12 119.8
C7 C12 H12 119.8
C18 C13 C14 118.1(4)
C18 C13 P1 119.4(3)
C14 C13 P1 122.4(3)
C15 C14 C13 120.3(4)
C15 C14 H14 119.8
C13 C14 H14 119.9
C16 C15 C14 120.9(4)
C16 C15 H15 119.6
C14 C15 H15 119.6
C15 C16 C17 119.4(4)
C15 C16 H16 120.3
C17 C16 H16 120.3
C18 C17 C16 119.8(4)
C18 C17 H17 120.1
C16 C17 H17 120.1
C17 C18 C13 121.4(4)
C17 C18 H18 119.3
C13 C18 H18 119.3
N2 C19 C20 122.6(3)
N2 C19 P2 113.4(3)
C20 C19 P2 124.0(3)
C19 C20 C21 118.8(4)
C19 C20 H20 120.6
C21 C20 H20 120.6
C22 C21 C20 118.9(4)
C22 C21 H21 120.6
C20 C21 H21 120.6
C21 C22 C23 120.5(4)
C21 C22 H22 119.7
C23 C22 H22 119.7
N2 C23 C22 121.0(4)
N2 C23 C24 118.2(4)
C22 C23 C24 120.9(4)
C23 C24 H24A 109.5
C23 C24 H24B 109.5
H24A C24 H24B 109.5
C23 C24 H24C 109.5
H24A C24 H24C 109.5
H24B C24 H24C 109.5
C26 C25 C30 119.4(3)
C26 C25 P2 122.7(3)
C30 C25 P2 117.9(3)
C25 C26 C27 120.5(4)
C25 C26 H26 119.7
C27 C26 H26 119.7
C28 C27 C26 120.0(4)
C28 C27 H27 120.0
C26 C27 H27 120.0
C29 C28 C27 119.4(4)
C29 C28 H28 120.3
C27 C28 H28 120.3
C28 C29 C30 120.6(4)
C28 C29 H29 119.7
C30 C29 H29 119.7
C29 C30 C25 119.9(4)
C29 C30 H30 120.0
C25 C30 H30 120.0
C32 C31 C36 118.7(4)
C32 C31 P2 121.8(3)
C36 C31 P2 119.5(3)
C33 C32 C31 120.4(4)
C33 C32 H32 119.8
C31 C32 H32 119.8
C34 C33 C32 120.2(4)
C34 C33 H33 119.9
C32 C33 H33 119.9
C33 C34 C35 120.6(4)
C33 C34 H34 119.7
C35 C34 H34 119.7
C34 C35 C36 119.5(4)
C34 C35 H35 120.3
C36 C35 H35 120.3
C35 C36 C31 120.6(4)
C35 C36 H36 119.7
C31 C36 H36 119.7
N3 C37 C38 122.6(3)
N3 C37 P3 114.9(3)
C38 C37 P3 122.5(3)
C37 C38 C39 118.3(4)
C37 C38 H38 120.9
C39 C38 H38 120.9
C40 C39 C38 119.4(4)
C40 C39 H39 120.3
C38 C39 H39 120.3
C39 C40 C41 120.1(4)
C39 C40 H40 120.0
C41 C40 H40 120.0
N3 C41 C40 121.4(4)
N3 C41 C42 117.5(4)
C40 C41 C42 121.1(4)
C41 C42 H42A 109.5
C41 C42 H42B 109.5
H42A C42 H42B 109.5
C41 C42 H42C 109.5
H42A C42 H42C 109.5
H42B C42 H42C 109.5
C44 C43 C48 118.7(4)
C44 C43 P3 122.0(3)
C48 C43 P3 119.3(3)
C45 C44 C43 120.5(4)
C45 C44 H44 119.7
C43 C44 H44 119.7
C46 C45 C44 120.3(4)
C46 C45 H45 119.9
C44 C45 H45 119.9
C45 C46 C47 120.2(4)
C45 C46 H46 119.9
C47 C46 H46 119.9
C46 C47 C48 119.9(4)
C46 C47 H47 120.0
C48 C47 H47 120.0
C47 C48 C43 120.3(4)
C47 C48 H48 119.8
C43 C48 H48 119.8
C54 C49 C50 117.8(4)
C54 C49 P3 123.8(3)
C50 C49 P3 118.4(3)
C51 C50 C49 121.5(4)
C51 C50 H50 119.2
C49 C50 H50 119.2
C52 C51 C50 119.8(4)
C52 C51 H51 120.1
C50 C51 H51 120.1
C53 C52 C51 119.5(4)
C53 C52 H52 120.3
C51 C52 H52 120.3
C52 C53 C54 121.0(4)
C52 C53 H53 119.5
C54 C53 H53 119.5
C49 C54 C53 120.4(4)
C49 C54 H54 119.8
C53 C54 H54 119.8
N4 C55 C56 179.6(5)
C55 C56 H56A 109.5
C55 C56 H56B 109.5
H56A C56 H56B 109.5
C55 C56 H56C 109.5
H56A C56 H56C 109.5
H56B C56 H56C 109.5
Cl2 C57 Cl1 113.5(4)
Cl2 C57 H57A 108.9
Cl1 C57 H57A 108.9
Cl2 C57 H57B 108.9
Cl1 C57 H57B 108.9
H57A C57 H57B 107.7
Cl4 C58 Cl3 111.4(3)
Cl4 C58 H58A 109.3
Cl3 C58 H58A 109.3
Cl4 C58 H58B 109.3
Cl3 C58 H58B 109.3
H58A C58 H58B 108.0
F3 B1 F1 110.2(5)
F3 B1 F2 108.8(4)
F1 B1 F2 108.9(4)
F3 B1 F4 109.0(4)
F1 B1 F4 110.4(4)
F2 B1 F4 109.5(4)
F7 B2 F6 109.5(5)
F7 B2 F8 112.5(5)
F6 B2 F8 110.6(5)
F7 B2 F5 107.0(5)
F6 B2 F5 108.2(5)
F8 B2 F5 108.9(5)
C5 N1 C1 118.6(3)
C5 N1 Cu1 122.9(2)
C1 N1 Cu1 118.3(2)
C23 N2 C19 118.2(3)
C23 N2 Cu1 121.7(3)
C19 N2 Cu1 120.0(2)
C41 N3 C37 118.1(3)
C41 N3 Cu1 122.3(3)
C37 N3 Cu1 119.6(2)
C55 N4 Cu2 176.9(3)
C7 P1 C13 102.80(17)
C7 P1 C1 101.91(17)
C13 P1 C1 102.43(17)
C7 P1 Cu2 121.70(12)
C13 P1 Cu2 115.62(13)
C1 P1 Cu2 109.97(11)
C31 P2 C25 102.71(16)
C31 P2 C19 103.12(17)
C25 P2 C19 100.75(17)
C31 P2 Cu2 118.56(12)
C25 P2 Cu2 119.25(12)
C19 P2 Cu2 109.96(12)
C49 P3 C43 102.17(17)
C49 P3 C37 102.11(17)
C43 P3 C37 104.31(16)
C49 P3 Cu2 119.11(12)
C43 P3 Cu2 114.67(12)
C37 P3 Cu2 112.63(13)
N2 Cu1 N3 122.46(12)
N2 Cu1 N1 119.23(12)
N3 Cu1 N1 116.22(12)
N2 Cu1 Cu2 94.14(9)
N3 Cu1 Cu2 95.32(9)
N1 Cu1 Cu2 94.99(8)
N4 Cu2 P2 106.81(10)
N4 Cu2 P1 103.33(9)
P2 Cu2 P1 113.39(4)
N4 Cu2 P3 104.19(9)
P2 Cu2 P3 115.03(4)
P1 Cu2 P3 112.72(4)
N4 Cu2 Cu1 177.86(9)
P2 Cu2 Cu1 75.07(3)
P1 Cu2 Cu1 74.85(3)
P3 Cu2 Cu1 75.69(3)

loop_
_geom_bond_atom_site_label_1
_geom_bond_atom_site_label_2
_geom_bond_distance
C1 N1 1.367(4)
C1 C2 1.375(5)
C1 P1 1.836(4)
C2 C3 1.387(5)
C2 H2 0.9500
C3 C4 1.367(6)
C3 H3 0.9500
C4 C5 1.402(5)
C4 H4 0.9500
C5 N1 1.345(5)
C5 C6 1.493(5)
C6 H6A 0.9800
C6 H6B 0.9800
C6 H6C 0.9800
C7 C8 1.393(5)
C7 C12 1.399(5)
C7 P1 1.829(4)
C8 C9 1.388(5)
C8 H8 0.9500
C9 C10 1.367(6)
C9 H9 0.9500
C10 C11 1.396(6)
C10 H10 0.9500
C11 C12 1.377(6)
C11 H11 0.9500
C12 H12 0.9500
C13 C18 1.387(5)
C13 C14 1.399(5)
C13 P1 1.831(4)
C14 C15 1.380(6)
C14 H14 0.9500
C15 C16 1.377(6)
C15 H15 0.9500
C16 C17 1.385(6)
C16 H16 0.9500
C17 C18 1.381(6)
C17 H17 0.9500
C18 H18 0.9500
C19 N2 1.360(5)
C19 C20 1.370(5)
C19 P2 1.833(4)
C20 C21 1.387(5)
C20 H20 0.9500
C21 C22 1.365(6)
C21 H21 0.9500
C22 C23 1.384(6)
C22 H22 0.9500
C23 N2 1.352(5)
C23 C24 1.505(6)
C24 H24A 0.9800
C24 H24B 0.9800
C24 H24C 0.9800
C25 C26 1.376(5)
C25 C30 1.392(5)
C25 P2 1.832(3)
C26 C27 1.393(5)
C26 H26 0.9500
C27 C28 1.385(6)
C27 H27 0.9500
C28 C29 1.381(6)
C28 H28 0.9500
C29 C30 1.386(5)
C29 H29 0.9500
C30 H30 0.9500
C31 C32 1.391(5)
C31 C36 1.398(5)
C31 P2 1.826(4)
C32 C33 1.386(6)
C32 H32 0.9500
C33 C34 1.374(6)
C33 H33 0.9500
C34 C35 1.378(6)
C34 H34 0.9500
C35 C36 1.391(6)
C35 H35 0.9500
C36 H36 0.9500
C37 N3 1.358(5)
C37 C38 1.384(5)
C37 P3 1.839(4)
C38 C39 1.389(6)
C38 H38 0.9500
C39 C40 1.362(6)
C39 H39 0.9500
C40 C41 1.388(6)
C40 H40 0.9500
C41 N3 1.350(5)
C41 C42 1.506(6)
C42 H42A 0.9800
C42 H42B 0.9800
C42 H42C 0.9800
C43 C44 1.393(5)
C43 C48 1.395(5)
C43 P3 1.835(4)
C44 C45 1.383(6)
C44 H44 0.9500
C45 C46 1.377(6)
C45 H45 0.9500
C46 C47 1.380(6)
C46 H46 0.9500
C47 C48 1.391(5)
C47 H47 0.9500
C48 H48 0.9500
C49 C54 1.381(5)
C49 C50 1.386(5)
C49 P3 1.833(4)
C50 C51 1.380(6)
C50 H50 0.9500
C51 C52 1.376(6)
C51 H51 0.9500
C52 C53 1.361(7)
C52 H52 0.9500
C53 C54 1.388(6)
C53 H53 0.9500
C54 H54 0.9500
C55 N4 1.125(5)
C55 C56 1.466(6)
C56 H56A 0.9800
C56 H56B 0.9800
C56 H56C 0.9800
C57 Cl2 1.701(6)
C57 Cl1 1.754(6)
C57 H57A 0.9900
C57 H57B 0.9900
C58 Cl4 1.751(6)
C58 Cl3 1.760(5)
C58 H58A 0.9900
C58 H58B 0.9900
B1 F3 1.342(6)
B1 F1 1.358(6)
B1 F2 1.375(6)
B1 F4 1.377(6)
B2 F7 1.335(7)
B2 F6 1.351(7)
B2 F8 1.353(7)
B2 F5 1.383(7)
N1 Cu1 2.051(3)
N2 Cu1 2.027(3)
N3 Cu1 2.029(3)
N4 Cu2 2.036(3)
P1 Cu2 2.3256(10)
P2 Cu2 2.3168(10)
P3 Cu2 2.3323(10)
Cu1 Cu2 2.7520(6)

loop_
_geom_torsion_atom_site_label_1
_geom_torsion_atom_site_label_2
_geom_torsion_atom_site_label_3
_geom_torsion_atom_site_label_4
_geom_torsion
N1 C1 C2 C3 0.5(6)
P1 C1 C2 C3 -179.1(3)
C1 C2 C3 C4 1.1(6)
C2 C3 C4 C5 -1.8(6)
C3 C4 C5 N1 1.0(6)
C3 C4 C5 C6 -178.8(4)
C12 C7 C8 C9 -1.1(5)
P1 C7 C8 C9 -177.8(3)
C7 C8 C9 C10 2.6(6)
C8 C9 C10 C11 -2.1(6)
C9 C10 C11 C12 0.1(6)
C10 C11 C12 C7 1.4(6)
C8 C7 C12 C11 -0.9(5)
P1 C7 C12 C11 175.9(3)
C18 C13 C14 C15 0.9(6)
P1 C13 C14 C15 -176.7(3)
C13 C14 C15 C16 0.6(6)
C14 C15 C16 C17 0.0(7)
C15 C16 C17 C18 -2.1(7)
C16 C17 C18 C13 3.6(7)
C14 C13 C18 C17 -3.0(6)
P1 C13 C18 C17 174.6(3)
N2 C19 C20 C21 0.3(6)
P2 C19 C20 C21 -176.6(3)
C19 C20 C21 C22 0.1(6)
C20 C21 C22 C23 -0.5(7)
C21 C22 C23 N2 0.5(7)
C21 C22 C23 C24 -179.3(4)
C30 C25 C26 C27 -3.2(6)
P2 C25 C26 C27 178.2(3)
C25 C26 C27 C28 1.0(6)
C26 C27 C28 C29 1.6(6)
C27 C28 C29 C30 -2.0(7)
C28 C29 C30 C25 -0.2(6)
C26 C25 C30 C29 2.8(6)
P2 C25 C30 C29 -178.6(3)
C36 C31 C32 C33 0.9(6)
P2 C31 C32 C33 179.5(3)
C31 C32 C33 C34 -1.6(6)
C32 C33 C34 C35 1.3(6)
C33 C34 C35 C36 -0.5(7)
C34 C35 C36 C31 -0.1(6)
C32 C31 C36 C35 -0.1(6)
P2 C31 C36 C35 -178.7(3)
N3 C37 C38 C39 -0.9(6)
P3 C37 C38 C39 178.6(3)
C37 C38 C39 C40 -0.7(6)
C38 C39 C40 C41 2.3(7)
C39 C40 C41 N3 -2.5(6)
C39 C40 C41 C42 179.1(4)
C48 C43 C44 C45 -0.9(6)
P3 C43 C44 C45 178.2(3)
C43 C44 C45 C46 -0.7(6)
C44 C45 C46 C47 1.7(7)
C45 C46 C47 C48 -1.0(6)
C46 C47 C48 C43 -0.7(6)
C44 C43 C48 C47 1.6(5)
P3 C43 C48 C47 -177.5(3)
C54 C49 C50 C51 2.0(6)
P3 C49 C50 C51 -178.4(3)
C49 C50 C51 C52 0.0(6)
C50 C51 C52 C53 -1.6(7)
C51 C52 C53 C54 1.1(7)
C50 C49 C54 C53 -2.4(6)
P3 C49 C54 C53 178.0(3)
C52 C53 C54 C49 0.9(7)
C4 C5 N1 C1 0.6(5)
C6 C5 N1 C1 -179.6(3)
C4 C5 N1 Cu1 -174.2(3)
C6 C5 N1 Cu1 5.6(5)
C2 C1 N1 C5 -1.3(5)
P1 C1 N1 C5 178.3(3)
C2 C1 N1 Cu1 173.7(3)
P1 C1 N1 Cu1 -6.6(3)
C22 C23 N2 C19 -0.1(6)
C24 C23 N2 C19 179.7(3)
C22 C23 N2 Cu1 -177.8(3)
C24 C23 N2 Cu1 2.0(5)
C20 C19 N2 C23 -0.3(5)
P2 C19 N2 C23 176.8(3)
C20 C19 N2 Cu1 177.4(3)
P2 C19 N2 Cu1 -5.4(3)
C40 C41 N3 C37 0.9(5)
C42 C41 N3 C37 179.4(3)
C40 C41 N3 Cu1 178.0(3)
C42 C41 N3 Cu1 -3.5(5)
C38 C37 N3 C41 0.8(5)
P3 C37 N3 C41 -178.8(3)
C38 C37 N3 Cu1 -176.4(3)
P3 C37 N3 Cu1 4.0(4)
C8 C7 P1 C13 102.0(3)
C12 C7 P1 C13 -74.6(3)
C8 C7 P1 C1 -3.9(3)
C12 C7 P1 C1 179.5(3)
C8 C7 P1 Cu2 -126.6(3)
C12 C7 P1 Cu2 56.8(3)
C18 C13 P1 C7 168.2(3)
C14 C13 P1 C7 -14.2(4)
C18 C13 P1 C1 -86.3(3)
C14 C13 P1 C1 91.3(3)
C18 C13 P1 Cu2 33.3(4)
C14 C13 P1 Cu2 -149.2(3)
N1 C1 P1 C7 -84.0(3)
C2 C1 P1 C7 95.6(3)
N1 C1 P1 C13 169.8(3)
C2 C1 P1 C13 -10.5(4)
N1 C1 P1 Cu2 46.3(3)
C2 C1 P1 Cu2 -134.0(3)
C32 C31 P2 C25 -24.8(4)
C36 C31 P2 C25 153.8(3)
C32 C31 P2 C19 79.6(3)
C36 C31 P2 C19 -101.8(3)
C32 C31 P2 Cu2 -158.6(3)
C36 C31 P2 Cu2 19.9(3)
C26 C25 P2 C31 92.7(3)
C30 C25 P2 C31 -85.8(3)
C26 C25 P2 C19 -13.5(4)
C30 C25 P2 C19 167.9(3)
C26 C25 P2 Cu2 -133.8(3)
C30 C25 P2 Cu2 47.6(3)
N2 C19 P2 C31 172.8(2)
C20 C19 P2 C31 -10.2(4)
N2 C19 P2 C25 -81.3(3)
C20 C19 P2 C25 95.8(3)
N2 C19 P2 Cu2 45.4(3)
C20 C19 P2 Cu2 -137.5(3)
C54 C49 P3 C43 104.9(4)
C50 C49 P3 C43 -74.7(3)
C54 C49 P3 C37 -2.8(4)
C50 C49 P3 C37 177.6(3)
C54 C49 P3 Cu2 -127.6(3)
C50 C49 P3 Cu2 52.8(3)
C44 C43 P3 C49 -26.3(3)
C48 C43 P3 C49 152.7(3)
C44 C43 P3 C37 79.7(3)
C48 C43 P3 C37 -101.2(3)
C44 C43 P3 Cu2 -156.6(3)
C48 C43 P3 Cu2 22.4(3)
N3 C37 P3 C49 -94.5(3)
C38 C37 P3 C49 86.0(3)
N3 C37 P3 C43 159.4(3)
C38 C37 P3 C43 -20.1(4)
N3 C37 P3 Cu2 34.5(3)
C38 C37 P3 Cu2 -145.1(3)
C23 N2 Cu1 N3 -110.7(3)
C19 N2 Cu1 N3 71.7(3)
C23 N2 Cu1 N1 52.3(3)
C19 N2 Cu1 N1 -125.4(2)
C23 N2 Cu1 Cu2 150.4(3)
C19 N2 Cu1 Cu2 -27.3(2)
C41 N3 Cu1 N2 52.8(3)
C37 N3 Cu1 N2 -130.1(3)
C41 N3 Cu1 N1 -110.6(3)
C37 N3 Cu1 N1 66.5(3)
C41 N3 Cu1 Cu2 151.2(3)
C37 N3 Cu1 Cu2 -31.7(3)
C5 N1 Cu1 N2 -114.1(3)
C1 N1 Cu1 N2 71.1(3)
C5 N1 Cu1 N3 49.9(3)
C1 N1 Cu1 N3 -124.9(3)
C5 N1 Cu1 Cu2 148.3(3)
C1 N1 Cu1 Cu2 -26.5(3)
C31 P2 Cu2 N4 14.22(16)
C25 P2 Cu2 N4 -112.07(17)
C19 P2 Cu2 N4 132.42(16)
C31 P2 Cu2 P1 -98.93(14)
C25 P2 Cu2 P1 134.79(14)
C19 P2 Cu2 P1 19.27(14)
C31 P2 Cu2 P3 129.29(13)
C25 P2 Cu2 P3 3.00(15)
C19 P2 Cu2 P3 -112.52(13)
C31 P2 Cu2 Cu1 -164.72(13)
C25 P2 Cu2 Cu1 69.00(14)
C19 P2 Cu2 Cu1 -46.52(13)
C7 P1 Cu2 N4 -109.01(17)
C13 P1 Cu2 N4 16.78(17)
C1 P1 Cu2 N4 132.14(16)
C7 P1 Cu2 P2 6.23(15)
C13 P1 Cu2 P2 132.02(14)
C1 P1 Cu2 P2 -112.62(13)
C7 P1 Cu2 P3 139.14(14)
C13 P1 Cu2 P3 -95.07(14)
C1 P1 Cu2 P3 20.29(13)
C7 P1 Cu2 Cu1 72.15(14)
C13 P1 Cu2 Cu1 -162.06(14)
C1 P1 Cu2 Cu1 -46.70(13)
C49 P3 Cu2 N4 -98.82(17)
C43 P3 Cu2 N4 22.59(16)
C37 P3 Cu2 N4 141.68(16)
C49 P3 Cu2 P2 144.61(14)
C43 P3 Cu2 P2 -93.98(13)
C37 P3 Cu2 P2 25.11(14)
C49 P3 Cu2 P1 12.50(15)
C43 P3 Cu2 P1 133.91(13)
C37 P3 Cu2 P1 -106.99(13)
C49 P3 Cu2 Cu1 78.97(14)
C43 P3 Cu2 Cu1 -159.61(13)
C37 P3 Cu2 Cu1 -40.52(13)
N2 Cu1 Cu2 P2 37.22(8)
N3 Cu1 Cu2 P2 -85.95(9)
N1 Cu1 Cu2 P2 157.08(9)
N2 Cu1 Cu2 P1 -82.63(8)
N3 Cu1 Cu2 P1 154.19(9)
N1 Cu1 Cu2 P1 37.22(9)
N2 Cu1 Cu2 P3 158.55(8)
N3 Cu1 Cu2 P3 35.38(9)
N1 Cu1 Cu2 P3 -81.59(9)
